data_7060184
loop_
_publ_author_name
'R\"osch, Andreas'
'Seifert, Fabian'
'Vass, Valentin'
'G\"orls, Helmar'
'Kretschmer, Robert'

_publ_section_title
;
 Synthesis, structure, and catalytic activity of dinuclear aluminium
 bis(amidinate) and bis(guanidinate) complexes
;
_journal_issue 2
_journal_name_full 'New Journal of Chemistry'
_journal_page_first 972
_journal_page_last 981
_journal_paper_doi 10.1039/D0NJ05007E
_journal_volume 45
_journal_year 2021
_chemical_formula_moiety 'C42 H72 Al2 N4'
_chemical_formula_sum 'C42 H72 Al2 N4'
_chemical_formula_weight 686.99
_space_group_crystal_system monoclinic
_space_group_IT_number 14
_space_group_name_Hall '-P 2yn'
_space_group_name_H-M_alt 'P 1 21/n 1'
_atom_sites_solution_hydrogens geom
_audit_creation_method SHELXL-2018/3
_audit_update_record
;
2020-10-09 deposited with the CCDC.	2020-11-10 downloaded from the CCDC.
;
_cell_angle_alpha 90
_cell_angle_beta 93.7704(16)
_cell_angle_gamma 90
_cell_formula_units_Z 2
_cell_length_a 9.79107(15)
_cell_length_b 15.9345(2)
_cell_length_c 13.7124(3)
_cell_measurement_reflns_used 22674
_cell_measurement_temperature 123(2)
_cell_measurement_theta_max 73.748
_cell_measurement_theta_min 4.259
_cell_volume 2134.72(6)
_computing_cell_refinement 'CrysAlisPro 1.171.38.43 (Rigaku OD, 2015)'
_computing_data_collection 'CrysAlisPro 1.171.38.43 (Rigaku OD, 2015)'
_computing_data_reduction 'CrysAlisPro 1.171.38.43 (Rigaku OD, 2015)'
_computing_molecular_graphics SHELXTL/PC
_computing_publication_material 'SHELXL-2018/3 (Sheldrick, 2018)'
_computing_structure_refinement 'SHELXL-2018/3 (Sheldrick, 2018)'
_computing_structure_solution 'SHELXS-97 (Sheldrick, 2008)'
_diffrn_ambient_temperature 123(2)
_diffrn_measured_fraction_theta_full 0.997
_diffrn_measured_fraction_theta_max 0.980
_diffrn_measurement_device_type 'Xcalibur, AtlasS2, Gemini ultra'
_diffrn_measurement_method '\w scans'
_diffrn_radiation_type CuK\a
_diffrn_radiation_wavelength 1.54184
_diffrn_reflns_av_R_equivalents 0.0353
_diffrn_reflns_av_unetI/netI 0.0198
_diffrn_reflns_Laue_measured_fraction_full 0.997
_diffrn_reflns_Laue_measured_fraction_max 0.980
_diffrn_reflns_limit_h_max 12
_diffrn_reflns_limit_h_min -12
_diffrn_reflns_limit_k_max 19
_diffrn_reflns_limit_k_min -19
_diffrn_reflns_limit_l_max 16
_diffrn_reflns_limit_l_min -14
_diffrn_reflns_number 22674
_diffrn_reflns_point_group_measured_fraction_full 0.997
_diffrn_reflns_point_group_measured_fraction_max 0.980
_diffrn_reflns_theta_full 67.684
_diffrn_reflns_theta_max 73.748
_diffrn_reflns_theta_min 4.259
_diffrn_source 'micro-focus sealed X-ray tube'
_exptl_absorpt_coefficient_mu 0.839
_exptl_absorpt_correction_T_max 0.947
_exptl_absorpt_correction_T_min 0.868
_exptl_absorpt_correction_type gaussian
_exptl_absorpt_process_details
; 
CrysAlisPro 1.171.38.43 (Rigaku Oxford Diffraction, 2015) 
Numerical absorption correction based on gaussian integration over 
   a multifaceted crystal model 
Empirical absorption correction using spherical harmonics, 
 implemented in SCALE3 ABSPACK scaling algorithm. 
;
_exptl_crystal_colour colourless
_exptl_crystal_density_diffrn 1.069
_exptl_crystal_density_method 'not measured'
_exptl_crystal_description prism
_exptl_crystal_F_000 756
_exptl_crystal_size_max 0.273
_exptl_crystal_size_mid 0.125
_exptl_crystal_size_min 0.073
_refine_diff_density_max 0.281
_refine_diff_density_min -0.224
_refine_diff_density_rms 0.038
_refine_ls_extinction_method none
_refine_ls_goodness_of_fit_ref 1.046
_refine_ls_hydrogen_treatment constr
_refine_ls_matrix_type full
_refine_ls_number_parameters 226
_refine_ls_number_reflns 4231
_refine_ls_number_restraints 0
_refine_ls_restrained_S_all 1.046
_refine_ls_R_factor_all 0.0383
_refine_ls_R_factor_gt 0.0349
_refine_ls_shift/su_max 0.001
_refine_ls_shift/su_mean 0.000
_refine_ls_structure_factor_coef Fsqd
_refine_ls_weighting_details 'w=1/[\s^2^(Fo^2^)+(0.0493P)^2^+0.6784P] where P=(Fo^2^+2Fc^2^)/3'
_refine_ls_weighting_scheme calc
_refine_ls_wR_factor_gt 0.0925
_refine_ls_wR_factor_ref 0.0962
_reflns_Friedel_coverage 0.000
_reflns_number_gt 3863
_reflns_number_total 4231
_reflns_threshold_expression 'I > 2\s(I)'
_cod_data_source_file d0nj05007e2.cif
_cod_data_source_block FO7095_3c
_cod_depositor_comments 'Adding full bibliography for 7060181--7060191.cif.'
_cod_original_sg_symbol_H-M 'P 21/n'
_cod_database_code 7060184
_shelx_shelxl_version_number 2018/3
_shelx_space_group_comment
; 
The symmetry employed for this shelxl refinement is uniquely defined 
by the following loop, which should always be used as a source of 
symmetry information in preference to the above space-group names. 
They are only intended as comments. 
;
_shelx_estimated_absorpt_t_min 0.804
_shelx_estimated_absorpt_t_max 0.941

loop_
_space_group_symop_operation_xyz
'x, y, z'
'-x+1/2, y+1/2, -z+1/2'
'-x, -y, -z'
'x-1/2, -y-1/2, z-1/2'

loop_
_atom_site_label
_atom_site_type_symbol
_atom_site_fract_x
_atom_site_fract_y
_atom_site_fract_z
_atom_site_U_iso_or_equiv
_atom_site_adp_type
_atom_site_occupancy
_atom_site_site_symmetry_order
_atom_site_calc_flag
_atom_site_refinement_flags_posn
_atom_site_refinement_flags_adp
_atom_site_refinement_flags_occupancy
_atom_site_disorder_assembly
_atom_site_disorder_group
Al1 Al 0.04647(3) 0.13553(2) 0.75328(2) 0.02036(11) Uani 1 1 d . . . . .
N1 N -0.08741(9) 0.22394(5) 0.76362(7) 0.0187(2) Uani 1 1 d . . . . .
N2 N -0.06750(10) 0.14733(6) 0.63472(7) 0.0213(2) Uani 1 1 d . . . . .
C1 C -0.11731(11) 0.28912(7) 0.82999(8) 0.0183(2) Uani 1 1 d . . . . .
C2 C -0.05500(12) 0.36834(7) 0.82078(9) 0.0213(2) Uani 1 1 d . . . . .
C3 C -0.08006(12) 0.42996(7) 0.88951(9) 0.0244(2) Uani 1 1 d . . . . .
H3A H -0.039211 0.483711 0.884249 0.029 Uiso 1 1 calc R U . . .
C4 C -0.16313(12) 0.41443(7) 0.96513(9) 0.0251(3) Uani 1 1 d . . . . .
H4A H -0.179776 0.457443 1.010839 0.030 Uiso 1 1 calc R U . . .
C5 C -0.22213(12) 0.33596(7) 0.97419(9) 0.0235(2) Uani 1 1 d . . . . .
H5A H -0.278657 0.325539 1.026590 0.028 Uiso 1 1 calc R U . . .
C6 C -0.19980(11) 0.27209(7) 0.90756(8) 0.0201(2) Uani 1 1 d . . . . .
C7 C 0.04003(13) 0.38762(7) 0.74061(9) 0.0259(3) Uani 1 1 d . . . . .
H7A H 0.040239 0.337900 0.696122 0.031 Uiso 1 1 calc R U . . .
C8 C -0.00681(16) 0.46412(9) 0.67924(11) 0.0390(3) Uani 1 1 d . . . . .
H8A H -0.100099 0.454763 0.650952 0.058 Uiso 1 1 calc R U . . .
H8B H 0.054957 0.472355 0.626644 0.058 Uiso 1 1 calc R U . . .
H8C H -0.005204 0.514124 0.720913 0.058 Uiso 1 1 calc R U . . .
C9 C 0.18632(14) 0.40094(9) 0.78392(11) 0.0348(3) Uani 1 1 d . . . . .
H9A H 0.216864 0.350872 0.820701 0.052 Uiso 1 1 calc R U . . .
H9B H 0.188861 0.449562 0.827759 0.052 Uiso 1 1 calc R U . . .
H9C H 0.247010 0.410910 0.731058 0.052 Uiso 1 1 calc R U . . .
C10 C -0.26331(12) 0.18596(7) 0.92091(9) 0.0230(2) Uani 1 1 d . . . . .
H10A H -0.251502 0.152612 0.860259 0.028 Uiso 1 1 calc R U . . .
C11 C -0.41650(13) 0.19076(8) 0.93620(11) 0.0326(3) Uani 1 1 d . . . . .
H11A H -0.463000 0.222231 0.882318 0.049 Uiso 1 1 calc R U . . .
H11B H -0.430212 0.219216 0.998149 0.049 Uiso 1 1 calc R U . . .
H11C H -0.454406 0.133894 0.937910 0.049 Uiso 1 1 calc R U . . .
C12 C -0.18906(15) 0.13978(8) 1.00666(10) 0.0327(3) Uani 1 1 d . . . . .
H12A H -0.091429 0.135528 0.995593 0.049 Uiso 1 1 calc R U . . .
H12B H -0.227661 0.083352 1.012066 0.049 Uiso 1 1 calc R U . . .
H12C H -0.200514 0.170862 1.067243 0.049 Uiso 1 1 calc R U . . .
C13 C -0.14377(11) 0.20681(6) 0.67373(8) 0.0181(2) Uani 1 1 d . . . . .
C14 C -0.27790(11) 0.24218(7) 0.62579(8) 0.0209(2) Uani 1 1 d . . . . .
C15 C -0.33838(13) 0.31578(8) 0.68087(9) 0.0273(3) Uani 1 1 d . . . . .
H15A H -0.272958 0.362402 0.684653 0.041 Uiso 1 1 calc R U . . .
H15B H -0.356980 0.297793 0.747040 0.041 Uiso 1 1 calc R U . . .
H15C H -0.423809 0.334155 0.646086 0.041 Uiso 1 1 calc R U . . .
C16 C -0.38388(13) 0.17059(8) 0.62437(11) 0.0309(3) Uani 1 1 d . . . . .
H16A H -0.395534 0.151858 0.691386 0.046 Uiso 1 1 calc R U . . .
H16B H -0.351786 0.123563 0.585887 0.046 Uiso 1 1 calc R U . . .
H16C H -0.471687 0.190815 0.594928 0.046 Uiso 1 1 calc R U . . .
C17 C -0.25747(14) 0.27276(8) 0.52192(9) 0.0299(3) Uani 1 1 d . . . . .
H17A H -0.190888 0.318758 0.524377 0.045 Uiso 1 1 calc R U . . .
H17B H -0.344969 0.292687 0.491629 0.045 Uiso 1 1 calc R U . . .
H17C H -0.223481 0.226420 0.483252 0.045 Uiso 1 1 calc R U . . .
C18 C 0.00606(16) 0.03394(8) 0.82664(11) 0.0382(3) Uani 1 1 d . . . . .
H18A H 0.048571 0.038171 0.893181 0.057 Uiso 1 1 calc R U . . .
H18B H 0.042638 -0.015150 0.794092 0.057 Uiso 1 1 calc R U . . .
H18C H -0.093250 0.028003 0.829330 0.057 Uiso 1 1 calc R U . . .
C19 C 0.23888(13) 0.16794(9) 0.74829(10) 0.0301(3) Uani 1 1 d . . . . .
H19A H 0.280272 0.174060 0.814947 0.045 Uiso 1 1 calc R U . . .
H19B H 0.244730 0.221421 0.713528 0.045 Uiso 1 1 calc R U . . .
H19C H 0.287901 0.124550 0.713910 0.045 Uiso 1 1 calc R U . . .
C20 C -0.08359(12) 0.10372(7) 0.54151(8) 0.0225(2) Uani 1 1 d . . . . .
H20A H -0.048626 0.139114 0.489300 0.027 Uiso 1 1 calc R U . . .
H20B H -0.181670 0.092143 0.524729 0.027 Uiso 1 1 calc R U . . .
C21 C -0.00376(12) 0.02142(7) 0.54938(8) 0.0224(2) Uani 1 1 d . . . . .
H21A H 0.090212 0.032793 0.577348 0.027 Uiso 1 1 calc R U . . .
H21B H -0.048314 -0.016844 0.594483 0.027 Uiso 1 1 calc R U . . .

loop_
_atom_site_aniso_label
_atom_site_aniso_U_11
_atom_site_aniso_U_22
_atom_site_aniso_U_33
_atom_site_aniso_U_23
_atom_site_aniso_U_13
_atom_site_aniso_U_12
Al1 0.02372(18) 0.01582(17) 0.02141(19) -0.00140(12) 0.00059(13) 0.00375(12)
N1 0.0229(5) 0.0138(4) 0.0192(5) -0.0023(3) 0.0007(4) 0.0014(3)
N2 0.0249(5) 0.0171(4) 0.0217(5) -0.0061(4) -0.0007(4) 0.0035(4)
C1 0.0212(5) 0.0148(5) 0.0186(5) -0.0030(4) -0.0022(4) 0.0027(4)
C2 0.0249(5) 0.0166(5) 0.0220(6) -0.0019(4) -0.0012(4) 0.0012(4)
C3 0.0288(6) 0.0157(5) 0.0282(6) -0.0050(4) -0.0014(5) -0.0002(4)
C4 0.0273(6) 0.0215(5) 0.0261(6) -0.0099(5) -0.0014(5) 0.0041(4)
C5 0.0242(6) 0.0259(6) 0.0203(6) -0.0042(5) 0.0017(4) 0.0027(4)
C6 0.0211(5) 0.0184(5) 0.0203(5) -0.0019(4) -0.0019(4) 0.0017(4)
C7 0.0348(6) 0.0178(5) 0.0254(6) -0.0029(4) 0.0043(5) -0.0047(4)
C8 0.0532(9) 0.0292(7) 0.0349(7) 0.0087(6) 0.0061(6) -0.0023(6)
C9 0.0330(7) 0.0361(7) 0.0362(7) -0.0043(6) 0.0081(6) -0.0079(5)
C10 0.0264(6) 0.0197(5) 0.0231(6) -0.0018(4) 0.0041(5) -0.0012(4)
C11 0.0286(6) 0.0287(6) 0.0411(8) -0.0016(5) 0.0061(5) -0.0044(5)
C12 0.0393(7) 0.0259(6) 0.0330(7) 0.0061(5) 0.0021(6) 0.0002(5)
C13 0.0218(5) 0.0118(5) 0.0206(5) -0.0011(4) 0.0022(4) -0.0010(4)
C14 0.0216(5) 0.0186(5) 0.0222(6) -0.0028(4) -0.0008(4) 0.0022(4)
C15 0.0286(6) 0.0250(6) 0.0274(6) -0.0056(5) -0.0042(5) 0.0094(5)
C16 0.0243(6) 0.0265(6) 0.0417(8) -0.0061(5) -0.0005(5) -0.0020(5)
C17 0.0340(7) 0.0309(6) 0.0244(6) 0.0016(5) 0.0002(5) 0.0100(5)
C18 0.0488(8) 0.0226(6) 0.0446(8) 0.0082(6) 0.0135(6) 0.0106(6)
C19 0.0256(6) 0.0350(7) 0.0295(7) -0.0058(5) 0.0005(5) 0.0021(5)
C20 0.0265(6) 0.0183(5) 0.0224(6) -0.0065(4) 0.0007(4) 0.0015(4)
C21 0.0266(6) 0.0162(5) 0.0244(6) -0.0055(4) 0.0027(4) 0.0009(4)

loop_
_atom_type_symbol
_atom_type_description
_atom_type_scat_dispersion_real
_atom_type_scat_dispersion_imag
_atom_type_scat_source
C C 0.0181 0.0091 'International Tables Vol C Tables 4.2.6.8 and 6.1.1.4'
H H 0.0000 0.0000 'International Tables Vol C Tables 4.2.6.8 and 6.1.1.4'
Al Al 0.2130 0.2455 'International Tables Vol C Tables 4.2.6.8 and 6.1.1.4'
N N 0.0311 0.0180 'International Tables Vol C Tables 4.2.6.8 and 6.1.1.4'

loop_
_geom_angle_atom_site_label_1
_geom_angle_atom_site_label_2
_geom_angle_atom_site_label_3
_geom_angle
_geom_angle_site_symmetry_1
_geom_angle_site_symmetry_3
_geom_angle_publ_flag
N2 Al1 N1 68.41(4) . . ?
N2 Al1 C19 116.83(5) . . ?
N1 Al1 C19 117.91(5) . . ?
N2 Al1 C18 112.95(6) . . ?
N1 Al1 C18 113.76(5) . . ?
C19 Al1 C18 117.56(6) . . ?
C13 N1 C1 130.14(9) . . ?
C13 N1 Al1 91.38(7) . . ?
C1 N1 Al1 138.27(7) . . ?
C20 N2 Al1 136.13(7) . . ?
C6 C1 C2 120.96(10) . . ?
C6 C1 N1 119.74(10) . . ?
C2 C1 N1 119.14(10) . . ?
C3 C2 C1 118.24(11) . . ?
C3 C2 C7 119.39(10) . . ?
C1 C2 C7 122.36(10) . . ?
C4 C3 C2 121.32(11) . . ?
C4 C3 H3A 119.3 . . ?
C2 C3 H3A 119.3 . . ?
C3 C4 C5 119.87(10) . . ?
C3 C4 H4A 120.1 . . ?
C5 C4 H4A 120.1 . . ?
C4 C5 C6 121.02(11) . . ?
C4 C5 H5A 119.5 . . ?
C6 C5 H5A 119.5 . . ?
C5 C6 C1 118.57(10) . . ?
C5 C6 C10 119.75(10) . . ?
C1 C6 C10 121.68(10) . . ?
C2 C7 C9 110.49(10) . . ?
C2 C7 C8 112.51(11) . . ?
C9 C7 C8 109.96(11) . . ?
C2 C7 H7A 107.9 . . ?
C9 C7 H7A 107.9 . . ?
C8 C7 H7A 107.9 . . ?
C7 C8 H8A 109.5 . . ?
C7 C8 H8B 109.5 . . ?
H8A C8 H8B 109.5 . . ?
C7 C8 H8C 109.5 . . ?
H8A C8 H8C 109.5 . . ?
H8B C8 H8C 109.5 . . ?
C7 C9 H9A 109.5 . . ?
C7 C9 H9B 109.5 . . ?
H9A C9 H9B 109.5 . . ?
C7 C9 H9C 109.5 . . ?
H9A C9 H9C 109.5 . . ?
H9B C9 H9C 109.5 . . ?
C6 C10 C12 110.41(10) . . ?
C6 C10 C11 112.53(10) . . ?
C12 C10 C11 109.84(10) . . ?
C6 C10 H10A 108.0 . . ?
C12 C10 H10A 108.0 . . ?
C11 C10 H10A 108.0 . . ?
C10 C11 H11A 109.5 . . ?
C10 C11 H11B 109.5 . . ?
H11A C11 H11B 109.5 . . ?
C10 C11 H11C 109.5 . . ?
H11A C11 H11C 109.5 . . ?
H11B C11 H11C 109.5 . . ?
C10 C12 H12A 109.5 . . ?
C10 C12 H12B 109.5 . . ?
H12A C12 H12B 109.5 . . ?
C10 C12 H12C 109.5 . . ?
H12A C12 H12C 109.5 . . ?
H12B C12 H12C 109.5 . . ?
N2 C13 N1 107.68(9) . . ?
N2 C13 C14 124.88(10) . . ?
N1 C13 C14 127.24(10) . . ?
C17 C14 C15 107.03(10) . . ?
C17 C14 C13 110.76(10) . . ?
C15 C14 C13 114.60(9) . . ?
C17 C14 C16 110.66(10) . . ?
C15 C14 C16 106.90(10) . . ?
C13 C14 C16 106.83(9) . . ?
C14 C15 H15A 109.5 . . ?
C14 C15 H15B 109.5 . . ?
H15A C15 H15B 109.5 . . ?
C14 C15 H15C 109.5 . . ?
H15A C15 H15C 109.5 . . ?
H15B C15 H15C 109.5 . . ?
C14 C16 H16A 109.5 . . ?
C14 C16 H16B 109.5 . . ?
H16A C16 H16B 109.5 . . ?
C14 C16 H16C 109.5 . . ?
H16A C16 H16C 109.5 . . ?
H16B C16 H16C 109.5 . . ?
C14 C17 H17A 109.5 . . ?
C14 C17 H17B 109.5 . . ?
H17A C17 H17B 109.5 . . ?
C14 C17 H17C 109.5 . . ?
H17A C17 H17C 109.5 . . ?
H17B C17 H17C 109.5 . . ?
Al1 C18 H18A 109.5 . . ?
Al1 C18 H18B 109.5 . . ?
H18A C18 H18B 109.5 . . ?
Al1 C18 H18C 109.5 . . ?
H18A C18 H18C 109.5 . . ?
H18B C18 H18C 109.5 . . ?
Al1 C19 H19A 109.5 . . ?
Al1 C19 H19B 109.5 . . ?
H19A C19 H19B 109.5 . . ?
Al1 C19 H19C 109.5 . . ?
H19A C19 H19C 109.5 . . ?
H19B C19 H19C 109.5 . . ?
N2 C20 C21 108.84(9) . . ?
N2 C20 H20A 109.9 . . ?
C21 C20 H20A 109.9 . . ?
N2 C20 H20B 109.9 . . ?
C21 C20 H20B 109.9 . . ?
H20A C20 H20B 108.3 . . ?
C21 C21 C20 112.13(12) 3_556 . ?
C21 C21 H21A 109.2 3_556 . ?
C20 C21 H21A 109.2 . . ?
C21 C21 H21B 109.2 3_556 . ?
C20 C21 H21B 109.2 . . ?
H21A C21 H21B 107.9 . . ?

loop_
_geom_bond_atom_site_label_1
_geom_bond_atom_site_label_2
_geom_bond_distance
_geom_bond_site_symmetry_2
_geom_bond_publ_flag
Al1 N2 1.9196(10) . ?
Al1 N1 1.9359(10) . ?
Al1 C19 1.9590(13) . ?
Al1 C18 1.9599(14) . ?
N1 C13 1.3450(15) . ?
N1 C1 1.4239(14) . ?
N2 C13 1.3396(14) . ?
N2 C20 1.4543(14) . ?
C1 C6 1.4038(16) . ?
C1 C2 1.4112(15) . ?
C2 C3 1.3940(16) . ?
C2 C7 1.5176(17) . ?
C3 C4 1.3816(18) . ?
C3 H3A 0.9500 . ?
C4 C5 1.3865(17) . ?
C4 H4A 0.9500 . ?
C5 C6 1.3944(16) . ?
C5 H5A 0.9500 . ?
C6 C10 1.5228(15) . ?
C7 C9 1.5289(18) . ?
C7 C8 1.5342(18) . ?
C7 H7A 1.0000 . ?
C8 H8A 0.9800 . ?
C8 H8B 0.9800 . ?
C8 H8C 0.9800 . ?
C9 H9A 0.9800 . ?
C9 H9B 0.9800 . ?
C9 H9C 0.9800 . ?
C10 C12 1.5298(17) . ?
C10 C11 1.5299(17) . ?
C10 H10A 1.0000 . ?
C11 H11A 0.9800 . ?
C11 H11B 0.9800 . ?
C11 H11C 0.9800 . ?
C12 H12A 0.9800 . ?
C12 H12B 0.9800 . ?
C12 H12C 0.9800 . ?
C13 C14 1.5366(15) . ?
C14 C17 1.5309(17) . ?
C14 C15 1.5347(15) . ?
C14 C16 1.5414(16) . ?
C15 H15A 0.9800 . ?
C15 H15B 0.9800 . ?
C15 H15C 0.9800 . ?
C16 H16A 0.9800 . ?
C16 H16B 0.9800 . ?
C16 H16C 0.9800 . ?
C17 H17A 0.9800 . ?
C17 H17B 0.9800 . ?
C17 H17C 0.9800 . ?
C18 H18A 0.9800 . ?
C18 H18B 0.9800 . ?
C18 H18C 0.9800 . ?
C19 H19A 0.9800 . ?
C19 H19B 0.9800 . ?
C19 H19C 0.9800 . ?
C20 C21 1.5268(15) . ?
C20 H20A 0.9900 . ?
C20 H20B 0.9900 . ?
C21 C21 1.523(2) 3_556 ?
C21 H21A 0.9900 . ?
C21 H21B 0.9900 . ?
